data_1536052
loop_
_publ_author_name
'Vigdorchik, A.G.'
'Malinovskii, Yu.A.'
'Dryuchko, A.G.'
'Verin, I.A.'
'Kalinin, V.B.'
'Stefanovich, S.Yu.'

_publ_section_title
;
 Synthesis and X-ray investigation of rubidium rare earth nitrates Rb2 (Ln
 (N O3)5 (H2 O)2) * 2(H2 O) , where Ln= La, Ce.
;
_journal_name_full Kristallografiya
_journal_page_first 1449
_journal_page_last 1462
_journal_volume 37
_journal_year 1992
_chemical_formula_sum 'H8 La N5 O19 Rb2'
_chemical_name_systematic 'Rb2 (La (N O3)5 (H2 O)2) (H2 O)2'
_space_group_IT_number 9
_symmetry_space_group_name_Hall 'C -2yc'
_symmetry_space_group_name_H-M 'C 1 c 1'
_cell_angle_alpha 90
_cell_angle_beta 101.15
_cell_angle_gamma 90
_cell_formula_units_Z 4
_cell_length_a 11.073
_cell_length_b 8.945
_cell_length_c 17.79
_cell_volume 1728.803
_citation_journal_id_ASTM KRISAJ
_cod_data_source_file Vigdorchik_KRISAJ_1992_1309.cif
_cod_data_source_block H8La1N5O19Rb2
_cod_original_formula_sum 'H8 La1 N5 O19 Rb2'
_cod_database_code 1536052

loop_
_symmetry_equiv_pos_as_xyz
x,y,z
x,-y,z+1/2
x+1/2,y+1/2,z
x+1/2,-y+1/2,z+1/2

loop_
_atom_site_label
_atom_site_type_symbol
_atom_site_fract_x
_atom_site_fract_y
_atom_site_fract_z
_atom_site_occupancy
_atom_site_U_iso_or_equiv
O17 O-2 0.5144 0.0468 0.8602 1 0.0
O11 O-2 0.6678 0.0755 0.2651 1 0.0
N1 N+5 0.2555 0.2048 0.9045 1 0.0
O5 O-2 0.348 0.1953 0.3518 1 0.0
O14 O-2 0.1334 0.2215 0.4621 1 0.0
O16 O-2 0.9844 0.0567 0.9388 1 0.0
O8 O-2 0.7186 0.1931 0.6021 1 0.0
O12 O-2 0.7669 0.1113 0.1736 1 0.0
O1 O-2 0.6557 0.2222 0.4017 1 0.0
O6 O-2 0.1655 0.2503 0.2964 1 0.0
O9 O-2 0.6465 0.0186 0.5255 1 0.0
O13 O-2 0.3254 0.2453 0.5168 1 0.0
O7 O-2 0.8362 0.093 0.53 1 0.0
Rb1 Rb+1 0.0306 0.1032 0.1325 1 0.0
N4 N+5 0.7664 0.0582 0.2374 1 0.0
O18 O-2 0.4395 0.1217 0.6885 1 0.0
N2 N+5 0.2578 0.1718 0.2984 1 0.0
Rb2 Rb+1 0.4549 0.109 0.0806 1 0.0
O4 O-2 0.2686 0.0699 0.2551 1 0.0
O3 O-2 0.8448 0.2194 0.3833 1 0.0
O2 O-2 0.2718 0.0739 0.9186 1 0.0
O15 O-2 0.2131 0.0914 0.5645 1 0.0
La1 La+3 0.75 0.0561 0.9001 1 0.0
O19 O-2 0.0216 0.1752 0.7028 1 0.0
N5 N+5 0.2237 0.1729 0.5132 1 0.0
O10 O-2 0.8475 0.0158 0.7775 1 0.0
N3 N+5 0.7395 0.1067 0.5548 1 0.0
